data_7004651
loop_
_publ_author_name
'Schwan, Karl-Christian'
'Adolf, Ariane'
'Thoms, Christine'
'Zabel, Manfred'
'Timoshkin, Alexey Y.'
'Scheer, Manfred'

_publ_section_title
;
 Selective halogenation at the pnictogen atom in
 Lewis-acid/base-stabilised phosphanylboranes and arsanylboranes
;
_journal_issue 37
_journal_name_full 'Dalton Transactions'
_journal_page_first 5054
_journal_page_last 5058
_journal_paper_doi 10.1039/b809773a
_journal_year 2008
_chemical_formula_sum 'C8 H11 B Cl2 N O5 P W'
_chemical_formula_weight 497.71
_chemical_name_systematic
;
?
;
_space_group_IT_number 14
_symmetry_cell_setting monoclinic
_symmetry_space_group_name_Hall '-P 2ybc'
_symmetry_space_group_name_H-M 'P 1 21/c 1'
_atom_sites_solution_hydrogens geom
_atom_sites_solution_primary direct
_atom_sites_solution_secondary difmap
_audit_creation_method SHELXL-97
_cell_angle_alpha 90.00
_cell_angle_beta 93.46(3)
_cell_angle_gamma 90.00
_cell_formula_units_Z 8
_cell_length_a 10.178(2)
_cell_length_b 9.5430(19)
_cell_length_c 33.348(7)
_cell_measurement_reflns_used 1129
_cell_measurement_temperature 203(2)
_cell_measurement_theta_max 24.30
_cell_measurement_theta_min 1.80
_cell_volume 3233.1(11)
_computing_cell_refinement 'STOE IPDS software'
_computing_data_collection 'STOE IPDS software'
_computing_data_reduction 'STOE IPDS software'
_computing_molecular_graphics SIEMENS-XP
_computing_publication_material SHELXL-97
_computing_structure_refinement 'SHELXL-97 (Sheldrick, 1997)'
_computing_structure_solution 'SHELXS-97 (Sheldrick, 1990)'
_diffrn_ambient_temperature 203(2)
_diffrn_measured_fraction_theta_full 0.916
_diffrn_measured_fraction_theta_max 0.916
_diffrn_measurement_device_type 'STOE IPDS'
_diffrn_measurement_method rotation
_diffrn_radiation_monochromator graphite
_diffrn_radiation_source 'fine-focus sealed tube'
_diffrn_radiation_type AgK\a
_diffrn_radiation_wavelength 0.56087
_diffrn_reflns_av_R_equivalents 0.0450
_diffrn_reflns_av_sigmaI/netI 0.0308
_diffrn_reflns_limit_h_max 12
_diffrn_reflns_limit_h_min -12
_diffrn_reflns_limit_k_max 12
_diffrn_reflns_limit_k_min -9
_diffrn_reflns_limit_l_max 44
_diffrn_reflns_limit_l_min -44
_diffrn_reflns_number 16144
_diffrn_reflns_theta_full 22.00
_diffrn_reflns_theta_max 22.00
_diffrn_reflns_theta_min 1.80
_exptl_absorpt_coefficient_mu 4.073
_exptl_absorpt_correction_T_max 0.8346
_exptl_absorpt_correction_T_min 0.3706
_exptl_absorpt_correction_type numerical
_exptl_absorpt_process_details 'program faceit'
_exptl_crystal_colour colourless
_exptl_crystal_density_diffrn 2.045
_exptl_crystal_density_method 'not measured'
_exptl_crystal_description plate
_exptl_crystal_F_000 1872
_exptl_crystal_size_max 0.30
_exptl_crystal_size_mid 0.15
_exptl_crystal_size_min 0.04
_refine_diff_density_max 1.051
_refine_diff_density_min -0.946
_refine_diff_density_rms 0.149
_refine_ls_extinction_method none
_refine_ls_goodness_of_fit_ref 1.051
_refine_ls_hydrogen_treatment mixed
_refine_ls_matrix_type full
_refine_ls_number_parameters 365
_refine_ls_number_reflns 7398
_refine_ls_number_restraints 0
_refine_ls_restrained_S_all 1.051
_refine_ls_R_factor_all 0.0411
_refine_ls_R_factor_gt 0.0315
_refine_ls_shift/su_max 0.002
_refine_ls_shift/su_mean 0.000
_refine_ls_structure_factor_coef Fsqd
_refine_ls_weighting_details 'calc w=1/[\s^2^(Fo^2^)+(0.0450P)^2^+5.4064P] where P=(Fo^2^+2Fc^2^)/3'
_refine_ls_weighting_scheme calc
_refine_ls_wR_factor_gt 0.0748
_refine_ls_wR_factor_ref 0.0807
_reflns_number_gt 6326
_reflns_number_total 7398
_reflns_threshold_expression >2sigma(I)
_cod_data_source_file b809773a.txt
_cod_data_source_block abs
_cod_original_sg_symbol_H-M P2(1)/c
_cod_database_code 7004651

loop_
_symmetry_equiv_pos_as_xyz
'x, y, z'
'-x, y+1/2, -z+1/2'
'-x, -y, -z'
'x, -y-1/2, z-1/2'

loop_
_atom_site_label
_atom_site_type_symbol
_atom_site_fract_x
_atom_site_fract_y
_atom_site_fract_z
_atom_site_U_iso_or_equiv
_atom_site_adp_type
_atom_site_occupancy
_atom_site_symmetry_multiplicity
_atom_site_calc_flag
_atom_site_refinement_flags
_atom_site_disorder_assembly
_atom_site_disorder_group
W1 W 0.76950(2) 0.182924(18) 0.136625(5) 0.02740(6) Uani 1 1 d . . .
P1 P 0.80310(12) -0.04554(12) 0.17062(4) 0.0275(2) Uani 1 1 d . . .
Cl1 Cl 0.81050(17) -0.21279(13) 0.13118(4) 0.0465(3) Uani 1 1 d . . .
Cl2 Cl 0.98940(15) -0.06308(17) 0.19894(5) 0.0508(3) Uani 1 1 d . . .
B1 B 0.6718(8) -0.0974(7) 0.2080(2) 0.0455(16) Uani 1 1 d . . .
H1 H 0.567(12) -0.137(13) 0.184(3) 0.13(4) Uiso 1 1 d . . .
H2 H 0.677(7) -0.008(8) 0.231(2) 0.06(2) Uiso 1 1 d . . .
N1 N 0.6973(5) -0.2233(5) 0.23963(14) 0.0388(10) Uani 1 1 d . . .
C1 C 0.9684(6) 0.2074(6) 0.13331(18) 0.0418(12) Uani 1 1 d . . .
O1 O 1.0784(5) 0.2190(6) 0.13154(17) 0.0654(14) Uani 1 1 d . . .
C2 C 0.7594(6) 0.0917(5) 0.08091(15) 0.0367(11) Uani 1 1 d . . .
O2 O 0.7529(5) 0.0404(5) 0.04998(12) 0.0559(12) Uani 1 1 d . . .
C3 C 0.5716(6) 0.1562(5) 0.14012(16) 0.0369(11) Uani 1 1 d . . .
O3 O 0.4603(4) 0.1420(5) 0.14110(14) 0.0513(10) Uani 1 1 d . . .
C4 C 0.7839(7) 0.2662(6) 0.19329(19) 0.0465(14) Uani 1 1 d . . .
O4 O 0.7947(8) 0.3108(7) 0.22482(18) 0.086(2) Uani 1 1 d . . .
C5 C 0.7369(6) 0.3730(5) 0.11137(16) 0.0387(11) Uani 1 1 d . . .
O5 O 0.7148(5) 0.4809(4) 0.09690(15) 0.0597(13) Uani 1 1 d . . .
C6 C 0.5610(8) -0.2619(9) 0.2536(2) 0.0643(19) Uani 1 1 d . . .
H6A H 0.5695 -0.3388 0.2726 0.096 Uiso 1 1 calc R . .
H6B H 0.5042 -0.2899 0.2306 0.096 Uiso 1 1 calc R . .
H6C H 0.5232 -0.1814 0.2664 0.096 Uiso 1 1 calc R . .
C7 C 0.7803(9) -0.1838(9) 0.2752(2) 0.069(2) Uani 1 1 d . . .
H7A H 0.7747 -0.2554 0.2957 0.104 Uiso 1 1 calc R . .
H7B H 0.7505 -0.0950 0.2855 0.104 Uiso 1 1 calc R . .
H7C H 0.8709 -0.1749 0.2680 0.104 Uiso 1 1 calc R . .
C8 C 0.7503(9) -0.3529(7) 0.2213(2) 0.0628(19) Uani 1 1 d . . .
H8A H 0.8384 -0.3348 0.2130 0.094 Uiso 1 1 calc R . .
H8B H 0.6937 -0.3798 0.1982 0.094 Uiso 1 1 calc R . .
H8C H 0.7532 -0.4280 0.2410 0.094 Uiso 1 1 calc R . .
W2 W 0.73194(2) 0.216476(19) 0.378064(6) 0.02902(6) Uani 1 1 d . . .
P2 P 0.77806(13) 0.06303(12) 0.43712(4) 0.0287(2) Uani 1 1 d . . .
Cl4 Cl 0.77322(19) 0.17599(15) 0.49054(4) 0.0509(4) Uani 1 1 d . . .
Cl3 Cl 0.97419(15) 0.00475(18) 0.44167(5) 0.0524(4) Uani 1 1 d . . .
B2 B 0.6689(7) -0.1020(6) 0.44132(19) 0.0400(13) Uani 1 1 d . . .
H3 H 0.573(7) -0.058(7) 0.444(2) 0.049(18) Uiso 1 1 d . . .
H4 H 0.685(7) -0.152(8) 0.413(2) 0.06(2) Uiso 1 1 d . . .
N2 N 0.6946(5) -0.2193(5) 0.47567(14) 0.0391(10) Uani 1 1 d . . .
C9 C 0.5868(6) 0.3138(6) 0.40716(18) 0.0386(11) Uani 1 1 d . . .
O9 O 0.5063(5) 0.3681(5) 0.42372(16) 0.0612(13) Uani 1 1 d . . .
C10 C 0.5963(6) 0.0778(6) 0.35348(16) 0.0403(12) Uani 1 1 d . . .
O10 O 0.5227(5) 0.0011(6) 0.33940(15) 0.0621(13) Uani 1 1 d . . .
C11 C 0.8678(6) 0.3509(6) 0.40527(19) 0.0431(13) Uani 1 1 d . . .
O11 O 0.9401(5) 0.4273(5) 0.42064(18) 0.0664(14) Uani 1 1 d . . .
C12 C 0.8754(6) 0.1145(6) 0.34823(17) 0.0390(11) Uani 1 1 d . . .
O12 O 0.9508(5) 0.0559(5) 0.33120(16) 0.0583(12) Uani 1 1 d . . .
C13 C 0.7021(6) 0.3493(6) 0.33070(17) 0.0405(12) Uani 1 1 d . . .
O13 O 0.6879(5) 0.4260(5) 0.30488(14) 0.0533(11) Uani 1 1 d . . .
C14 C 0.6976(9) -0.1619(8) 0.51728(19) 0.064(2) Uani 1 1 d . . .
H14A H 0.7064 -0.2383 0.5364 0.096 Uiso 1 1 calc R . .
H14B H 0.6166 -0.1113 0.5211 0.096 Uiso 1 1 calc R . .
H14C H 0.7719 -0.0987 0.5214 0.096 Uiso 1 1 calc R . .
C15 C 0.5838(12) -0.3199(10) 0.4715(3) 0.104(4) Uani 1 1 d . . .
H15A H 0.5871 -0.3822 0.4945 0.156 Uiso 1 1 calc R . .
H15B H 0.5906 -0.3742 0.4471 0.156 Uiso 1 1 calc R . .
H15C H 0.5011 -0.2690 0.4701 0.156 Uiso 1 1 calc R . .
C16 C 0.8172(13) -0.2944(11) 0.4712(4) 0.127(6) Uani 1 1 d . . .
H16A H 0.8904 -0.2293 0.4739 0.190 Uiso 1 1 calc R . .
H16B H 0.8151 -0.3381 0.4449 0.190 Uiso 1 1 calc R . .
H16C H 0.8278 -0.3659 0.4918 0.190 Uiso 1 1 calc R . .

loop_
_atom_site_aniso_label
_atom_site_aniso_U_11
_atom_site_aniso_U_22
_atom_site_aniso_U_33
_atom_site_aniso_U_23
_atom_site_aniso_U_13
_atom_site_aniso_U_12
W1 0.03189(12) 0.02283(9) 0.02763(10) 0.00016(6) 0.00302(7) -0.00078(6)
P1 0.0254(6) 0.0260(5) 0.0311(6) 0.0018(4) 0.0024(4) 0.0029(4)
Cl1 0.0663(10) 0.0298(6) 0.0433(7) -0.0039(5) 0.0027(6) 0.0049(5)
Cl2 0.0315(8) 0.0557(8) 0.0634(9) 0.0061(6) -0.0107(6) 0.0045(6)
B1 0.050(4) 0.037(3) 0.051(4) 0.015(3) 0.020(3) 0.014(3)
N1 0.042(3) 0.038(2) 0.037(2) 0.0103(17) 0.0030(19) 0.0038(18)
C1 0.043(4) 0.039(3) 0.044(3) 0.004(2) 0.004(2) -0.007(2)
O1 0.039(3) 0.088(4) 0.069(3) 0.006(3) 0.008(2) -0.016(2)
C2 0.046(3) 0.030(2) 0.034(3) 0.0082(18) 0.005(2) 0.001(2)
O2 0.083(4) 0.052(3) 0.033(2) -0.0065(17) 0.000(2) -0.002(2)
C3 0.042(3) 0.031(2) 0.037(3) 0.0066(19) 0.001(2) 0.001(2)
O3 0.036(3) 0.060(3) 0.058(3) 0.014(2) 0.0047(18) 0.0072(19)
C4 0.059(4) 0.037(3) 0.044(3) -0.007(2) 0.004(3) 0.000(2)
O4 0.121(6) 0.084(4) 0.052(3) -0.036(3) -0.002(3) 0.006(4)
C5 0.047(3) 0.033(2) 0.035(3) -0.0010(19) -0.003(2) -0.007(2)
O5 0.080(4) 0.033(2) 0.066(3) 0.0164(19) 0.004(3) 0.000(2)
C6 0.058(5) 0.075(5) 0.061(4) 0.024(4) 0.012(3) -0.008(4)
C7 0.082(6) 0.087(6) 0.038(4) 0.006(3) -0.008(4) -0.006(4)
C8 0.087(6) 0.042(3) 0.061(4) 0.016(3) 0.015(4) 0.009(3)
W2 0.02675(11) 0.02773(10) 0.03273(11) 0.00502(6) 0.00311(7) -0.00127(6)
P2 0.0300(7) 0.0270(5) 0.0287(6) 0.0000(4) -0.0025(4) 0.0006(4)
Cl4 0.0733(11) 0.0415(7) 0.0372(7) -0.0105(5) -0.0026(7) 0.0011(6)
Cl3 0.0334(8) 0.0668(10) 0.0557(9) 0.0033(7) -0.0087(6) 0.0090(6)
B2 0.051(4) 0.032(3) 0.036(3) 0.005(2) -0.012(3) -0.002(2)
N2 0.051(3) 0.032(2) 0.034(2) 0.0040(16) 0.0022(19) -0.0086(18)
C9 0.034(3) 0.038(3) 0.044(3) 0.011(2) 0.005(2) 0.002(2)
O9 0.049(3) 0.060(3) 0.077(3) 0.003(2) 0.024(2) 0.012(2)
C10 0.035(3) 0.049(3) 0.036(3) 0.010(2) 0.000(2) -0.003(2)
O10 0.057(3) 0.068(3) 0.059(3) 0.003(2) -0.013(2) -0.024(2)
C11 0.041(3) 0.032(2) 0.058(4) -0.002(2) 0.016(3) -0.001(2)
O11 0.060(3) 0.056(3) 0.084(4) -0.025(2) 0.010(3) -0.024(2)
C12 0.039(3) 0.035(3) 0.043(3) -0.006(2) 0.003(2) -0.003(2)
O12 0.054(3) 0.052(3) 0.071(3) -0.019(2) 0.019(2) -0.005(2)
C13 0.032(3) 0.047(3) 0.043(3) 0.010(2) 0.008(2) 0.006(2)
O13 0.046(3) 0.061(3) 0.054(3) 0.030(2) 0.0105(19) 0.009(2)
C14 0.100(6) 0.061(4) 0.031(3) 0.006(3) 0.000(3) -0.017(4)
C15 0.151(10) 0.073(5) 0.081(6) 0.041(4) -0.058(6) -0.075(6)
C16 0.156(11) 0.090(7) 0.145(10) 0.085(7) 0.106(9) 0.088(7)

loop_
_atom_type_symbol
_atom_type_description
_atom_type_scat_dispersion_real
_atom_type_scat_dispersion_imag
_atom_type_scat_source
C C 0.0015 0.0009 'International Tables Vol C Tables 4.2.6.8 and 6.1.1.4'
H H 0.0000 0.0000 'International Tables Vol C Tables 4.2.6.8 and 6.1.1.4'
B B 0.0004 0.0004 'International Tables Vol C Tables 4.2.6.8 and 6.1.1.4'
N N 0.0030 0.0019 'International Tables Vol C Tables 4.2.6.8 and 6.1.1.4'
O O 0.0056 0.0036 'International Tables Vol C Tables 4.2.6.8 and 6.1.1.4'
P P 0.0667 0.0580 'International Tables Vol C Tables 4.2.6.8 and 6.1.1.4'
Cl Cl 0.0998 0.0984 'International Tables Vol C Tables 4.2.6.8 and 6.1.1.4'
W W -0.4201 4.6430 'International Tables Vol C Tables 4.2.6.8 and 6.1.1.4'

loop_
_geom_angle_atom_site_label_1
_geom_angle_atom_site_label_2
_geom_angle_atom_site_label_3
_geom_angle
_geom_angle_site_symmetry_1
_geom_angle_site_symmetry_3
_geom_angle_publ_flag
C5 W1 C3 89.9(2) . . ?
C5 W1 C4 92.1(2) . . ?
C3 W1 C4 90.7(3) . . ?
C5 W1 C1 90.8(2) . . ?
C3 W1 C1 179.3(2) . . ?
C4 W1 C1 89.4(3) . . ?
C5 W1 C2 90.3(2) . . ?
C3 W1 C2 90.2(2) . . ?
C4 W1 C2 177.4(2) . . ?
C1 W1 C2 89.7(2) . . ?
C5 W1 P1 176.96(17) . . ?
C3 W1 P1 88.48(14) . . ?
C4 W1 P1 85.34(18) . . ?
C1 W1 P1 90.88(16) . . ?
C2 W1 P1 92.25(14) . . ?
B1 P1 Cl1 105.2(2) . . ?
B1 P1 Cl2 109.4(2) . . ?
Cl1 P1 Cl2 99.19(8) . . ?
B1 P1 W1 115.90(19) . . ?
Cl1 P1 W1 113.43(7) . . ?
Cl2 P1 W1 112.18(7) . . ?
N1 B1 P1 121.4(4) . . ?
C7 N1 C8 109.8(6) . . ?
C7 N1 C6 107.8(6) . . ?
C8 N1 C6 106.3(6) . . ?
C7 N1 B1 113.7(6) . . ?
C8 N1 B1 113.4(5) . . ?
C6 N1 B1 105.4(5) . . ?
O1 C1 W1 179.1(6) . . ?
O2 C2 W1 179.4(5) . . ?
O3 C3 W1 178.3(5) . . ?
O4 C4 W1 178.4(7) . . ?
O5 C5 W1 178.2(5) . . ?
C13 W2 C9 90.4(2) . . ?
C13 W2 C10 91.5(2) . . ?
C9 W2 C10 89.7(2) . . ?
C13 W2 C11 91.1(3) . . ?
C9 W2 C11 89.6(2) . . ?
C10 W2 C11 177.3(2) . . ?
C13 W2 C12 89.8(2) . . ?
C9 W2 C12 178.6(2) . . ?
C10 W2 C12 89.0(2) . . ?
C11 W2 C12 91.7(2) . . ?
C13 W2 P2 176.92(18) . . ?
C9 W2 P2 89.93(15) . . ?
C10 W2 P2 91.55(15) . . ?
C11 W2 P2 85.87(17) . . ?
C12 W2 P2 89.93(16) . . ?
B2 P2 Cl3 109.3(2) . . ?
B2 P2 Cl4 108.4(2) . . ?
Cl3 P2 Cl4 98.56(9) . . ?
B2 P2 W2 117.14(18) . . ?
Cl3 P2 W2 110.67(8) . . ?
Cl4 P2 W2 111.14(7) . . ?
N2 B2 P2 123.2(4) . . ?
C16 N2 C15 108.9(8) . . ?
C16 N2 C14 107.9(7) . . ?
C15 N2 C14 107.4(6) . . ?
C16 N2 B2 111.8(5) . . ?
C15 N2 B2 107.1(5) . . ?
C14 N2 B2 113.6(5) . . ?
O9 C9 W2 179.4(6) . . ?
O10 C10 W2 178.9(6) . . ?
O11 C11 W2 178.1(6) . . ?
O12 C12 W2 177.6(5) . . ?
O13 C13 W2 178.0(6) . . ?

loop_
_geom_bond_atom_site_label_1
_geom_bond_atom_site_label_2
_geom_bond_distance
_geom_bond_site_symmetry_2
_geom_bond_publ_flag
W1 C5 2.019(5) . ?
W1 C3 2.040(6) . ?
W1 C4 2.047(6) . ?
W1 C1 2.047(6) . ?
W1 C2 2.049(5) . ?
W1 P1 2.4717(12) . ?
P1 B1 1.945(7) . ?
P1 Cl1 2.0723(18) . ?
P1 Cl2 2.073(2) . ?
B1 N1 1.610(7) . ?
N1 C7 1.463(9) . ?
N1 C8 1.494(9) . ?
N1 C6 1.534(9) . ?
C1 O1 1.130(8) . ?
C2 O2 1.140(7) . ?
C3 O3 1.143(7) . ?
C4 O4 1.134(8) . ?
C5 O5 1.153(7) . ?
W2 C13 2.033(5) . ?
W2 C9 2.040(6) . ?
W2 C10 2.048(6) . ?
W2 C11 2.057(6) . ?
W2 C12 2.060(6) . ?
W2 P2 2.4762(13) . ?
P2 B2 1.937(6) . ?
P2 Cl3 2.069(2) . ?
P2 Cl4 2.0853(19) . ?
B2 N2 1.612(7) . ?
N2 C16 1.455(10) . ?
N2 C15 1.481(9) . ?
N2 C14 1.490(8) . ?
C9 O9 1.140(7) . ?
C10 O10 1.129(7) . ?
C11 O11 1.135(8) . ?
C12 O12 1.130(7) . ?
C13 O13 1.133(7) . ?
